data_2228334
loop_
_publ_author_name
'Huang, Ping-Yun'
'Wang, Jin-Guo'

_publ_section_title
;
 <i>catena</i>-Poly[[bis(acetato-\k^2^<i>O</i>,<i>O</i>')cobalt(II)]-\m-4,4'-bis(benzimidazol-1-yl)biphenyl-\k^2^<i>N</i>^3^:<i>N</i>^3'^]
;
_journal_coeditor_code HB5708
_journal_issue 12
_journal_name_full 'Acta Crystallographica Section E'
_journal_page_first m1638
_journal_paper_doi 10.1107/S160053681004715X
_journal_volume 66
_journal_year 2010
_chemical_formula_iupac '[Co (C2 H3 O2)2 (C26 H18 N4)]'
_chemical_formula_moiety 'C30 H24 Co N4 O4'
_chemical_formula_sum 'C30 H24 Co N4 O4'
_chemical_formula_weight 563.46
_chemical_name_systematic
;
<i>catena</i>-Poly[[bis(acetato-\k^2^<i>O</i>,<i>O</i>')cobalt(II)]-\m-
4,4'-bis(benzimidazol-1-yl)biphenyl-\k^2^<i>N</i>^3^:<i>N</i>^3'^]
;
_space_group_IT_number 60
_symmetry_cell_setting orthorhombic
_symmetry_space_group_name_Hall '-P 2n 2ab'
_symmetry_space_group_name_H-M 'P b c n'
_atom_sites_solution_hydrogens geom
_atom_sites_solution_primary direct
_atom_sites_solution_secondary difmap
_audit_creation_method SHELXL-97
_cell_angle_alpha 90.00
_cell_angle_beta 90.00
_cell_angle_gamma 90.00
_cell_formula_units_Z 4
_cell_length_a 13.078(3)
_cell_length_b 16.348(3)
_cell_length_c 11.354(2)
_cell_measurement_reflns_used 6002
_cell_measurement_temperature 293(2)
_cell_measurement_theta_max 27.90
_cell_measurement_theta_min 1.99
_cell_volume 2427.5(8)
_computing_cell_refinement 'CrystalClear (Rigaku/MSC, 2005)'
_computing_data_collection 'CrystalClear (Rigaku/MSC, 2005)'
_computing_data_reduction 'CrystalClear (Rigaku/MSC, 2005)'
_computing_molecular_graphics 'SHELXTL (Sheldrick, 2008)'
_computing_publication_material 'SHELXTL (Sheldrick, 2008)'
_computing_structure_refinement 'SHELXL97 (Sheldrick, 2008)'
_computing_structure_solution 'SHELXS97 (Sheldrick, 2008)'
_diffrn_ambient_temperature 293(2)
_diffrn_detector_area_resol_mean 9
_diffrn_measured_fraction_theta_full 0.999
_diffrn_measured_fraction_theta_max 0.999
_diffrn_measurement_device_type 'Rigaku CCD area-detector'
_diffrn_measurement_method \w
_diffrn_radiation_monochromator graphite
_diffrn_radiation_source 'fine-focus sealed tube'
_diffrn_radiation_type MoK\a
_diffrn_radiation_wavelength 0.71073
_diffrn_reflns_av_R_equivalents 0.0383
_diffrn_reflns_av_sigmaI/netI 0.0164
_diffrn_reflns_limit_h_max 15
_diffrn_reflns_limit_h_min -15
_diffrn_reflns_limit_k_max 19
_diffrn_reflns_limit_k_min -19
_diffrn_reflns_limit_l_max 13
_diffrn_reflns_limit_l_min -13
_diffrn_reflns_number 21778
_diffrn_reflns_theta_full 25.02
_diffrn_reflns_theta_max 25.02
_diffrn_reflns_theta_min 2.68
_diffrn_standards_decay_% 0
_diffrn_standards_interval_count 0
_diffrn_standards_interval_time 0
_exptl_absorpt_coefficient_mu 0.754
_exptl_absorpt_correction_T_max 0.873
_exptl_absorpt_correction_T_min 0.828
_exptl_absorpt_correction_type multi-scan
_exptl_absorpt_process_details '(CrystalClear; Rigaku/MSC, 2005)'
_exptl_crystal_colour purple
_exptl_crystal_density_diffrn 1.542
_exptl_crystal_density_method 'not measured'
_exptl_crystal_description block
_exptl_crystal_F_000 1164
_exptl_crystal_size_max 0.25
_exptl_crystal_size_mid 0.22
_exptl_crystal_size_min 0.18
_refine_diff_density_max 0.271
_refine_diff_density_min -0.410
_refine_ls_extinction_method none
_refine_ls_goodness_of_fit_ref 1.102
_refine_ls_hydrogen_treatment constr
_refine_ls_matrix_type full
_refine_ls_number_parameters 178
_refine_ls_number_reflns 2150
_refine_ls_number_restraints 0
_refine_ls_restrained_S_all 1.102
_refine_ls_R_factor_all 0.0359
_refine_ls_R_factor_gt 0.0348
_refine_ls_shift/su_max 0.000
_refine_ls_shift/su_mean 0.000
_refine_ls_structure_factor_coef Fsqd
_refine_ls_weighting_details 'calc w=1/[\s^2^(Fo^2^)+(0.0367P)^2^+2.7447P] where P=(Fo^2^+2Fc^2^)/3'
_refine_ls_weighting_scheme calc
_refine_ls_wR_factor_gt 0.0820
_refine_ls_wR_factor_ref 0.0829
_reflns_number_gt 2101
_reflns_number_total 2150
_reflns_threshold_expression I>2\s(I)
_cod_data_source_file hb5708.cif
_cod_data_source_block I
_cod_database_code 2228334
_cod_database_fobs_code 2228334

loop_
_symmetry_equiv_pos_as_xyz
'x, y, z'
'-x+1/2, -y+1/2, z+1/2'
'-x, y, -z+1/2'
'x+1/2, -y+1/2, -z'
'-x, -y, -z'
'x-1/2, y-1/2, -z-1/2'
'x, -y, z-1/2'
'-x-1/2, y-1/2, z'

loop_
_atom_site_type_symbol
_atom_site_label
_atom_site_fract_x
_atom_site_fract_y
_atom_site_fract_z
_atom_site_U_iso_or_equiv
_atom_site_adp_type
_atom_site_calc_flag
_atom_site_refinement_flags
_atom_site_occupancy
_atom_site_disorder_assembly
_atom_site_disorder_group
Co Co1 0.0000 0.40968(2) 0.2500 0.01345(14) Uani d S 1 . .
O O1 0.08394(11) 0.37040(10) 0.39033(14) 0.0268(4) Uani d . 1 . .
C C11 0.45996(14) 0.51680(12) -0.20359(17) 0.0138(4) Uani d . 1 . .
C C12 0.44299(15) 0.44856(12) -0.13277(18) 0.0160(4) Uani d . 1 . .
H H12 0.4800 0.4009 -0.1461 0.019 Uiso calc R 1 . .
C C7 0.23045(15) 0.58691(12) 0.15147(17) 0.0134(4) Uani d . 1 . .
C C3 0.11760(15) 0.61095(13) 0.31741(17) 0.0163(4) Uani d . 1 . .
H H3 0.0633 0.5956 0.3655 0.020 Uiso calc R 1 . .
N N2 0.24267(12) 0.52419(10) 0.06971(14) 0.0140(4) Uani d . 1 . .
N N1 0.11225(12) 0.48650(10) 0.18429(14) 0.0148(4) Uani d . 1 . .
C C10 0.40024(15) 0.58655(13) -0.18495(18) 0.0171(4) Uani d . 1 . .
H H10 0.4096 0.6322 -0.2327 0.021 Uiso calc R 1 . .
C C13 0.37154(15) 0.45080(12) -0.04256(18) 0.0162(4) Uani d . 1 . .
H H13 0.3618 0.4054 0.0055 0.019 Uiso calc R 1 . .
C C8 0.31481(14) 0.52118(12) -0.02460(17) 0.0144(4) Uani d . 1 . .
C C9 0.32729(15) 0.58878(12) -0.09655(18) 0.0164(4) Uani d . 1 . .
H H9 0.2872 0.6351 -0.0857 0.020 Uiso calc R 1 . .
C C14 0.02557(15) 0.31459(12) 0.42490(18) 0.0163(4) Uani d . 1 . .
O O2 -0.06065(12) 0.30382(10) 0.38106(15) 0.0292(4) Uani d . 1 . .
C C4 0.17056(15) 0.68295(13) 0.33635(18) 0.0184(4) Uani d . 1 . .
H H4 0.1517 0.7165 0.3989 0.022 Uiso calc R 1 . .
C C1 0.17101(15) 0.46685(12) 0.09472(17) 0.0153(4) Uani d . 1 . .
H H1 0.1641 0.4184 0.0526 0.018 Uiso calc R 1 . .
C C15 0.06315(17) 0.25921(14) 0.5229(2) 0.0249(5) Uani d . 1 . .
H H15A 0.0636 0.2889 0.5958 0.037 Uiso calc R 1 . .
H H15B 0.1312 0.2408 0.5052 0.037 Uiso calc R 1 . .
H H15C 0.0185 0.2128 0.5297 0.037 Uiso calc R 1 . .
C C2 0.14891(15) 0.56223(12) 0.22333(17) 0.0140(4) Uani d . 1 . .
C C6 0.28339(15) 0.65947(12) 0.16999(17) 0.0162(4) Uani d . 1 . .
H H6 0.3372 0.6753 0.1216 0.019 Uiso calc R 1 . .
C C5 0.25205(16) 0.70673(13) 0.26368(18) 0.0176(4) Uani d . 1 . .
H H5 0.2858 0.7557 0.2792 0.021 Uiso calc R 1 . .

loop_
_atom_site_aniso_label
_atom_site_aniso_U_11
_atom_site_aniso_U_22
_atom_site_aniso_U_33
_atom_site_aniso_U_12
_atom_site_aniso_U_13
_atom_site_aniso_U_23
Co1 0.0112(2) 0.0150(2) 0.0141(2) 0.000 0.00353(14) 0.000
O1 0.0208(8) 0.0286(9) 0.0311(9) -0.0010(7) 0.0001(7) 0.0116(7)
C11 0.0112(9) 0.0182(11) 0.0121(9) -0.0018(8) 0.0014(8) -0.0006(8)
C12 0.0148(10) 0.0151(10) 0.0182(10) 0.0020(8) 0.0026(8) -0.0013(8)
C7 0.0132(10) 0.0144(10) 0.0126(9) 0.0016(7) 0.0007(8) 0.0005(8)
C3 0.0146(10) 0.0214(11) 0.0131(10) 0.0008(8) 0.0029(8) 0.0006(8)
N2 0.0134(8) 0.0153(8) 0.0133(8) -0.0009(6) 0.0049(7) -0.0002(7)
N1 0.0145(8) 0.0154(9) 0.0146(8) -0.0018(7) 0.0037(7) -0.0016(7)
C10 0.0173(10) 0.0173(11) 0.0167(10) 0.0001(8) 0.0041(8) 0.0032(8)
C13 0.0176(10) 0.0144(10) 0.0166(10) -0.0023(8) 0.0035(8) 0.0012(8)
C8 0.0109(9) 0.0189(10) 0.0135(10) -0.0017(8) 0.0042(8) -0.0012(8)
C9 0.0141(10) 0.0166(10) 0.0184(10) 0.0031(8) 0.0036(8) 0.0001(8)
C14 0.0138(10) 0.0187(10) 0.0165(10) 0.0023(8) 0.0040(8) -0.0055(8)
O2 0.0279(9) 0.0226(8) 0.0372(9) -0.0004(7) -0.0079(8) -0.0027(7)
C4 0.0200(11) 0.0197(11) 0.0154(10) 0.0025(8) 0.0005(8) -0.0043(8)
C1 0.0139(10) 0.0159(10) 0.0162(10) -0.0007(8) 0.0038(8) -0.0009(8)
C15 0.0237(12) 0.0244(12) 0.0265(12) 0.0012(9) 0.0015(9) 0.0031(10)
C2 0.0126(9) 0.0151(10) 0.0144(10) 0.0010(8) 0.0004(8) 0.0007(8)
C6 0.0129(9) 0.0176(10) 0.0180(10) -0.0015(8) 0.0020(8) 0.0019(8)
C5 0.0162(10) 0.0147(10) 0.0220(11) -0.0014(8) -0.0022(8) -0.0016(8)

loop_
_atom_type_symbol
_atom_type_description
_atom_type_scat_dispersion_real
_atom_type_scat_dispersion_imag
_atom_type_scat_source
C C 0.0033 0.0016 'International Tables Vol C Tables 4.2.6.8 and 6.1.1.4'
H H 0.0000 0.0000 'International Tables Vol C Tables 4.2.6.8 and 6.1.1.4'
N N 0.0061 0.0033 'International Tables Vol C Tables 4.2.6.8 and 6.1.1.4'
O O 0.0106 0.0060 'International Tables Vol C Tables 4.2.6.8 and 6.1.1.4'
Co Co 0.3494 0.9721 'International Tables Vol C Tables 4.2.6.8 and 6.1.1.4'

loop_
_geom_angle_atom_site_label_1
_geom_angle_atom_site_label_2
_geom_angle_atom_site_label_3
_geom_angle_site_symmetry_1
_geom_angle_site_symmetry_3
_geom_angle
_geom_angle_publ_flag
O1 Co1 O1 3 . 143.29(10) ?
O1 Co1 N1 3 . 106.93(7) ?
O1 Co1 N1 . . 95.21(6) ?
O1 Co1 N1 3 3 95.21(6) ?
O1 Co1 N1 . 3 106.93(7) ?
N1 Co1 N1 . 3 105.34(9) ?
C14 O1 Co1 . . 98.41(13) ?
C12 C11 C10 . . 118.47(18) ?
C12 C11 C11 . 3_654 121.45(13) ?
C10 C11 C11 . 3_654 120.07(13) ?
C13 C12 C11 . . 120.84(18) ?
C13 C12 H12 . . 119.6 ?
C11 C12 H12 . . 119.6 ?
C6 C7 N2 . . 132.25(18) ?
C6 C7 C2 . . 122.45(18) ?
N2 C7 C2 . . 105.27(17) ?
C4 C3 C2 . . 117.29(18) ?
C4 C3 H3 . . 121.4 ?
C2 C3 H3 . . 121.4 ?
C1 N2 C7 . . 106.87(16) ?
C1 N2 C8 . . 126.16(17) ?
C7 N2 C8 . . 126.95(16) ?
C1 N1 C2 . . 105.12(16) ?
C1 N1 Co1 . . 123.02(14) ?
C2 N1 Co1 . . 131.69(13) ?
C9 C10 C11 . . 121.05(19) ?
C9 C10 H10 . . 119.5 ?
C11 C10 H10 . . 119.5 ?
C8 C13 C12 . . 119.46(18) ?
C8 C13 H13 . . 120.3 ?
C12 C13 H13 . . 120.3 ?
C9 C8 C13 . . 120.90(18) ?
C9 C8 N2 . . 119.55(17) ?
C13 C8 N2 . . 119.55(17) ?
C8 C9 C10 . . 119.21(18) ?
C8 C9 H9 . . 120.4 ?
C10 C9 H9 . . 120.4 ?
O2 C14 O1 . . 122.0(2) ?
O2 C14 C15 . . 120.16(19) ?
O1 C14 C15 . . 117.86(18) ?
C3 C4 C5 . . 121.67(19) ?
C3 C4 H4 . . 119.2 ?
C5 C4 H4 . . 119.2 ?
N1 C1 N2 . . 113.41(18) ?
N1 C1 H1 . . 123.3 ?
N2 C1 H1 . . 123.3 ?
C14 C15 H15A . . 109.5 ?
C14 C15 H15B . . 109.5 ?
H15A C15 H15B . . 109.5 ?
C14 C15 H15C . . 109.5 ?
H15A C15 H15C . . 109.5 ?
H15B C15 H15C . . 109.5 ?
C3 C2 N1 . . 130.35(18) ?
C3 C2 C7 . . 120.32(19) ?
N1 C2 C7 . . 109.32(17) ?
C5 C6 C7 . . 116.59(18) ?
C5 C6 H6 . . 121.7 ?
C7 C6 H6 . . 121.7 ?
C6 C5 C4 . . 121.67(19) ?
C6 C5 H5 . . 119.2 ?
C4 C5 H5 . . 119.2 ?

loop_
_geom_bond_atom_site_label_1
_geom_bond_atom_site_label_2
_geom_bond_site_symmetry_2
_geom_bond_distance
_geom_bond_publ_flag
Co1 O1 3 2.0386(16) ?
Co1 O1 . 2.0386(16) y
Co1 O2 . 2.4163(18) y
Co1 O2 3 2.4163(18) ?
Co1 N1 . 2.0709(16) y
Co1 N1 3 2.0709(16) ?
O1 C14 . 1.253(3) ?
C11 C12 . 1.393(3) ?
C11 C10 . 1.398(3) ?
C11 C11 3_654 1.486(4) ?
C12 C13 . 1.387(3) ?
C12 H12 . 0.9300 ?
C7 C6 . 1.390(3) ?
C7 N2 . 1.392(2) ?
C7 C2 . 1.402(3) ?
C3 C4 . 1.383(3) ?
C3 C2 . 1.394(3) ?
C3 H3 . 0.9300 ?
N2 C1 . 1.356(3) ?
N2 C8 . 1.428(2) ?
N1 C1 . 1.315(3) ?
N1 C2 . 1.400(3) ?
C10 C9 . 1.385(3) ?
C10 H10 . 0.9300 ?
C13 C8 . 1.384(3) ?
C13 H13 . 0.9300 ?
C8 C9 . 1.384(3) ?
C9 H9 . 0.9300 ?
C14 O2 . 1.245(3) ?
C14 C15 . 1.516(3) ?
C4 C5 . 1.403(3) ?
C4 H4 . 0.9300 ?
C1 H1 . 0.9300 ?
C15 H15A . 0.9600 ?
C15 H15B . 0.9600 ?
C15 H15C . 0.9600 ?
C6 C5 . 1.377(3) ?
C6 H6 . 0.9300 ?
C5 H5 . 0.9300 ?

loop_
_geom_torsion_atom_site_label_1
_geom_torsion_atom_site_label_2
_geom_torsion_atom_site_label_3
_geom_torsion_atom_site_label_4
_geom_torsion_site_symmetry_1
_geom_torsion_site_symmetry_2
_geom_torsion_site_symmetry_3
_geom_torsion_site_symmetry_4
_geom_torsion
_geom_torsion_publ_flag
O1 Co1 O1 C14 3 . . . -43.39(12) ?
N1 Co1 O1 C14 . . . . -171.08(13) ?
N1 Co1 O1 C14 3 . . . 81.14(14) ?
C10 C11 C12 C13 . . . . -2.7(3) ?
C11 C11 C12 C13 3_654 . . . 176.7(2) ?
C6 C7 N2 C1 . . . . 178.2(2) ?
C2 C7 N2 C1 . . . . 0.0(2) ?
C6 C7 N2 C8 . . . . -3.3(3) ?
C2 C7 N2 C8 . . . . 178.53(18) ?
O1 Co1 N1 C1 3 . . . -49.07(17) ?
O1 Co1 N1 C1 . . . . 101.29(16) ?
N1 Co1 N1 C1 3 . . . -149.55(18) ?
O1 Co1 N1 C2 3 . . . 136.34(17) ?
O1 Co1 N1 C2 . . . . -73.29(18) ?
N1 Co1 N1 C2 3 . . . 35.86(15) ?
C12 C11 C10 C9 . . . . 1.4(3) ?
C11 C11 C10 C9 3_654 . . . -178.0(2) ?
C11 C12 C13 C8 . . . . 1.5(3) ?
C12 C13 C8 C9 . . . . 1.0(3) ?
C12 C13 C8 N2 . . . . -178.74(17) ?
C1 N2 C8 C9 . . . . 131.6(2) ?
C7 N2 C8 C9 . . . . -46.6(3) ?
C1 N2 C8 C13 . . . . -48.6(3) ?
C7 N2 C8 C13 . . . . 133.1(2) ?
C13 C8 C9 C10 . . . . -2.3(3) ?
N2 C8 C9 C10 . . . . 177.49(18) ?
C11 C10 C9 C8 . . . . 1.1(3) ?
Co1 O1 C14 O2 . . . . -6.9(2) ?
Co1 O1 C14 C15 . . . . 172.84(15) ?
C2 C3 C4 C5 . . . . 0.5(3) ?
C2 N1 C1 N2 . . . . -1.1(2) ?
Co1 N1 C1 N2 . . . . -176.94(13) ?
C7 N2 C1 N1 . . . . 0.7(2) ?
C8 N2 C1 N1 . . . . -177.81(17) ?
C4 C3 C2 N1 . . . . 178.6(2) ?
C4 C3 C2 C7 . . . . -0.5(3) ?
C1 N1 C2 C3 . . . . -178.1(2) ?
Co1 N1 C2 C3 . . . . -2.8(3) ?
C1 N1 C2 C7 . . . . 1.1(2) ?
Co1 N1 C2 C7 . . . . 176.39(13) ?
C6 C7 C2 C3 . . . . 0.2(3) ?
N2 C7 C2 C3 . . . . 178.57(17) ?
C6 C7 C2 N1 . . . . -179.06(18) ?
N2 C7 C2 N1 . . . . -0.7(2) ?
N2 C7 C6 C5 . . . . -177.7(2) ?
C2 C7 C6 C5 . . . . 0.2(3) ?
C7 C6 C5 C4 . . . . -0.3(3) ?
C3 C4 C5 C6 . . . . -0.1(3) ?
